data_4125677
loop_
_publ_author_name
'Chen, Zhijie'
'Weseli\'nski, \/Lukasz J'
'Adil, Karim'
'Belmabkhout, Youssef'
'Shkurenko, Aleksander'
'Jiang, Hao'
'Bhatt, Prashant M.'
'Guillerm, Vincent'
'Dauzon, Emilie'
'Xue, Dong-Xu'
'O'Keeffe, Michael'
'Eddaoudi, Mohamed'

_publ_section_title
;
 Applying the Power of Reticular Chemistry to Finding the Missing alb-MOF
 Platform Based on the (6,12)-Coordinated Edge-Transitive Net.
;
_journal_issue 8
_journal_name_full 'Journal of the American Chemical Society'
_journal_page_first 3265
_journal_page_last 3274
_journal_paper_doi 10.1021/jacs.7b00219
_journal_volume 139
_journal_year 2017
_chemical_formula_moiety 'In3 (O) (C132 H78 O30 12-)0.5 (C H O2 1-) (H2 O)2, 7/12(C3 H7 N O), 3/4(H2 O)'
_chemical_formula_sum 'C68.75 H49.58 In3 N0.58 O21.33'
_chemical_formula_weight 1569.63
_space_group_crystal_system hexagonal
_space_group_IT_number 175
_space_group_name_Hall '-P 6'
_space_group_name_H-M_alt 'P 6/m'
_symmetry_space_group_name_Hall '-P 6'
_symmetry_space_group_name_H-M 'P 6/m'
_atom_sites_solution_hydrogens mixed
_atom_sites_solution_primary direct
_atom_sites_solution_secondary difmap
_audit_creation_method SHELXL-2014/7
_cell_angle_alpha 90
_cell_angle_beta 90
_cell_angle_gamma 120
_cell_formula_units_Z 12
_cell_length_a 39.039(2)
_cell_length_b 39.039(2)
_cell_length_c 24.901(1)
_cell_measurement_reflns_used 9868
_cell_measurement_temperature 100.0(1)
_cell_measurement_theta_max 66.63
_cell_measurement_theta_min 3.16
_cell_volume 32866(3)
_computing_cell_refinement 'SAINT v7.68A (Bruker AXS Inc., 2009)'
_computing_data_collection 'Bruker APEX2 v2009.3-0 (Bruker AXS Inc., 2009)'
_computing_data_reduction 'SAINT v7.68A (Bruker AXS Inc., 2009)'
_computing_molecular_graphics 'DIAMOND (Crystal Impact GbR, 2009'
_computing_structure_refinement 'SHELXS (Sheldrick, 2014)'
_computing_structure_solution 'SHELXL (Sheldrick, 2014)'
_diffrn_ambient_temperature 100.0(1)
_diffrn_detector_area_resol_mean 8.3
_diffrn_measured_fraction_theta_full 0.992
_diffrn_measured_fraction_theta_max 0.992
_diffrn_measurement_device_type 'Bruker X8 PROSPECTOR APEX2 CCD'
_diffrn_measurement_method '\f and \w scans'
_diffrn_radiation_monochromator 'mirror optics'
_diffrn_radiation_type CuK\a
_diffrn_radiation_wavelength 1.54184
_diffrn_reflns_av_R_equivalents 0.0631
_diffrn_reflns_av_unetI/netI 0.0503
_diffrn_reflns_Laue_measured_fraction_full 0.992
_diffrn_reflns_Laue_measured_fraction_max 0.992
_diffrn_reflns_limit_h_max 44
_diffrn_reflns_limit_h_min -44
_diffrn_reflns_limit_k_max 35
_diffrn_reflns_limit_k_min -43
_diffrn_reflns_limit_l_max 26
_diffrn_reflns_limit_l_min -19
_diffrn_reflns_number 88568
_diffrn_reflns_point_group_measured_fraction_full 0.992
_diffrn_reflns_point_group_measured_fraction_max 0.992
_diffrn_reflns_theta_full 61.149
_diffrn_reflns_theta_max 61.149
_diffrn_reflns_theta_min 2.614
_diffrn_source 'Incoatec I\ms'
_exptl_absorpt_coefficient_mu 5.396
_exptl_absorpt_correction_T_max 0.7528
_exptl_absorpt_correction_T_min 0.6069
_exptl_absorpt_correction_type multi-scan
_exptl_absorpt_process_details
;
SADABS-2014/5 (Bruker,2014/5) was used for absorption correction.
wR2(int) was 0.1006 before and 0.0581 after correction.
The Ratio of minimum to maximum transmission is 0.8062.
The \l/2 correction factor is 0.00150.
;
_exptl_crystal_colour colorless
_exptl_crystal_density_diffrn 0.952
_exptl_crystal_description prism
_exptl_crystal_F_000 9406
_exptl_crystal_size_max 0.050
_exptl_crystal_size_mid 0.010
_exptl_crystal_size_min 0.010
_refine_diff_density_max 2.169
_refine_diff_density_min -0.670
_refine_diff_density_rms 0.117
_refine_ls_extinction_method none
_refine_ls_goodness_of_fit_ref 0.850
_refine_ls_hydrogen_treatment constr
_refine_ls_matrix_type full
_refine_ls_number_parameters 1099
_refine_ls_number_reflns 17132
_refine_ls_number_restraints 647
_refine_ls_restrained_S_all 0.841
_refine_ls_R_factor_all 0.0827
_refine_ls_R_factor_gt 0.0634
_refine_ls_shift/su_max 0.001
_refine_ls_shift/su_mean 0.000
_refine_ls_structure_factor_coef Fsqd
_refine_ls_weighting_details 'w=1/[\s^2^(Fo^2^)+(0.2000P)^2^] where P=(Fo^2^+2Fc^2^)/3'
_refine_ls_weighting_scheme calc
_refine_ls_wR_factor_gt 0.1964
_refine_ls_wR_factor_ref 0.2144
_reflns_Friedel_coverage 0.000
_reflns_number_gt 12932
_reflns_number_total 17132
_reflns_threshold_expression 'I > 2\s(I)'
_cod_data_source_file ja7b00219_si_008.cif
_cod_data_source_block shelx
_cod_original_cell_volume 32867(4)
_cod_database_code 4125677
_shelx_shelxl_version_number 2014/7
_shelx_space_group_comment
;
The symmetry employed for this shelxl refinement is uniquely defined
by the following loop, which should always be used as a source of
symmetry information in preference to the above space-group names.
They are only intended as comments.
;
_shelx_estimated_absorpt_t_min 0.774
_shelx_estimated_absorpt_t_max 0.948
_platon_squeeze_void_probe_radius 1.20

loop_
_space_group_symop_operation_xyz
'x, y, z'
'-x, -y, z'
'-y, x-y, z'
'y, -x+y, z'
'-x+y, -x, z'
'x-y, x, z'
'-x, -y, -z'
'x, y, -z'
'y, -x+y, -z'
'-y, x-y, -z'
'x-y, x, -z'
'-x+y, -x, -z'

loop_
_atom_site_label
_atom_site_type_symbol
_atom_site_fract_x
_atom_site_fract_y
_atom_site_fract_z
_atom_site_U_iso_or_equiv
_atom_site_adp_type
_atom_site_occupancy
_atom_site_site_symmetry_order
_atom_site_calc_flag
_atom_site_refinement_flags_posn
_atom_site_refinement_flags_adp
_atom_site_refinement_flags_occupancy
_atom_site_disorder_assembly
_atom_site_disorder_group
O1W O 0.2393(2) 0.3179(3) 1.0000 0.105(3) Uani 1 2 d S T P C .
O2W O 0.2191(2) 0.3383(2) 0.5000 0.084(2) Uani 1 2 d S T P . .
O3W O 0.4194(2) 0.3786(3) 0.5000 0.098(3) Uani 1 2 d S T P E .
O4WA O 0.5000 0.5000 0.7197(13) 0.209(19) Uani 0.5 2 d S T P A 1
O4WB O 0.2307(8) 0.3402(9) 0.7026(14) 0.241(15) Uani 0.5 1 d . . P B 2
In1 In 0.37942(2) 0.32174(2) 1.0000 0.05731(19) Uani 1 2 d S T P C .
In2 In 0.30033(2) 0.33957(2) 1.0000 0.0680(2) Uani 1 2 d S T P . .
In3 In 0.39713(2) 0.42057(2) 1.0000 0.05229(18) Uani 1 2 d S T P . .
In4 In 0.26166(2) 0.31999(2) 0.5000 0.04859(17) Uani 1 2 d S T P . .
In5 In 0.35819(2) 0.33791(2) 0.5000 0.0653(2) Uani 1 2 d S T P . .
In6 In 0.27895(2) 0.23922(2) 0.5000 0.05243(18) Uani 1 2 d S T P . .
O1 O 0.09237(15) 0.06107(19) 0.8075(3) 0.102(2) Uani 1 1 d . . . . .
O2 O 0.22555(13) -0.00908(14) 0.5615(2) 0.0645(11) Uani 1 1 d . . . . .
O3 O 0.27814(16) 0.05271(16) 0.5597(3) 0.0834(16) Uani 1 1 d . . . . .
O4 O 0.33728(15) 0.28232(14) 0.9394(2) 0.0763(12) Uani 1 1 d . U . . .
O5A O 0.2861(4) 0.2907(4) 0.9515(6) 0.081(4) Uani 0.5 1 d D U P C 1
O6A O 0.2759(5) 0.5694(3) 0.7301(6) 0.083(3) Uani 0.5 1 d D U P D 1
O7A O 0.0572(4) 0.3658(4) 0.5722(6) 0.090(4) Uani 0.5 1 d D U P D 1
O5B O 0.2917(4) 0.3011(4) 0.9295(6) 0.080(3) Uani 0.5 1 d D U P C 2
O6B O 0.2879(6) 0.5685(4) 0.7083(7) 0.114(6) Uani 0.5 1 d D U P D 2
O7B O 0.0696(4) 0.3733(4) 0.5435(6) 0.084(4) Uani 0.5 1 d D U P D 2
O8 O 0.07840(15) 0.32198(14) 0.5606(2) 0.0788(14) Uani 1 1 d D U . . .
O9A O 0.3048(4) 0.3753(4) 0.9311(6) 0.084(4) Uani 0.5 1 d . U P C 1
O9B O 0.3035(4) 0.3851(3) 0.9512(6) 0.072(3) Uani 0.5 1 d . U P C 2
O10 O 0.36433(15) 0.43221(14) 0.9391(2) 0.0715(12) Uani 1 1 d . U . . .
O11A O 0.3676(5) 0.6026(4) 0.7295(6) 0.072(3) Uani 0.5 1 d D U P D 1
O11B O 0.3789(5) 0.6119(5) 0.7092(7) 0.101(5) Uani 0.5 1 d D U P D 2
O12 O 0.29292(15) 0.36484(14) 0.5603(2) 0.0722(12) Uani 1 1 d . U . . .
O13A O 0.3535(5) 0.3691(5) 0.5685(7) 0.074(4) Uani 0.5 1 d . U P E 1
O13B O 0.3543(5) 0.3790(5) 0.5520(7) 0.072(4) Uani 0.5 1 d . U P E 2
O14 O 0.56519(13) 0.58332(14) 0.9388(2) 0.0671(12) Uani 1 1 d . . . . .
O15 O 0.57632(16) 0.64458(16) 0.9397(3) 0.0861(17) Uani 1 1 d . . . . .
O16 O 0.35982(16) 0.36082(15) 1.0000 0.0559(15) Uani 1 2 d S T P C .
O17 O 0.4014(3) 0.2824(2) 1.0000 0.093(3) Uani 1 2 d S TU P . .
O19 O 0.43411(18) 0.48240(18) 1.0000 0.075(2) Uani 1 2 d S TU P C .
O20 O 0.29922(15) 0.29843(16) 0.5000 0.0503(13) Uani 1 2 d S T P E .
O21 O 0.2592(3) 0.1784(2) 0.5000 0.097(3) Uani 1 2 d DS TU P E .
O22 O 0.2812(7) 0.1320(4) 0.5000 0.204(8) Uani 1 2 d DS TU P E .
O23A O 0.4515(8) 0.2724(8) 0.9776(14) 0.221(14) Uani 0.5 1 d D U P F 1
O23B O 0.4931(5) 0.4840(5) 1.0000 0.109(6) Uani 0.5 2 d S TU P C 2
C1 C 0.0385(2) 0.03159(19) 0.8650(3) 0.0671(18) Uani 1 1 d . . . . .
C2 C 0.0807(2) 0.0650(2) 0.8611(4) 0.088(3) Uani 1 1 d . . . . .
H2A H 0.0823 0.0909 0.8659 0.105 Uiso 1 1 calc R U . . .
H2B H 0.0975 0.0621 0.8883 0.105 Uiso 1 1 calc R U . . .
C3 C 0.13160(10) 0.08210(16) 0.7962(3) 0.093(3) Uani 1 1 d G . . . .
C4 C 0.14454(13) 0.06661(15) 0.7559(3) 0.097(3) Uani 1 1 d G . . . .
H4 H 0.1263 0.0426 0.7388 0.116 Uiso 1 1 calc R U . . .
C5 C 0.18411(14) 0.08630(17) 0.7408(2) 0.095(3) Uani 1 1 d G . . . .
C6 C 0.21075(11) 0.12148(17) 0.7660(3) 0.105(3) Uani 1 1 d G . . . .
H6 H 0.2378 0.1349 0.7556 0.125 Uiso 1 1 calc R U . . .
C7 C 0.19782(12) 0.13697(15) 0.8063(3) 0.087(3) Uani 1 1 d G . . . .
C8 C 0.15825(13) 0.11728(16) 0.8214(2) 0.091(3) Uani 1 1 d G . . . .
H8 H 0.1494 0.1279 0.8489 0.109 Uiso 1 1 calc R U . . .
C9 C 0.19807(17) 0.06969(15) 0.6973(3) 0.102(3) Uani 1 1 d G . . . .
C10 C 0.18142(15) 0.02912(14) 0.6903(2) 0.092(3) Uani 1 1 d G . . . .
H10 H 0.1601 0.0113 0.7124 0.110 Uiso 1 1 calc R U . . .
C11 C 0.19603(16) 0.01459(11) 0.6509(2) 0.081(2) Uani 1 1 d G . . . .
H11 H 0.1847 -0.0131 0.6461 0.097 Uiso 1 1 calc R U . . .
C12 C 0.22729(15) 0.04064(14) 0.6185(2) 0.077(2) Uani 1 1 d G . . . .
C13 C 0.24394(17) 0.08121(13) 0.6255(3) 0.106(3) Uani 1 1 d G . . . .
H13 H 0.2653 0.0990 0.6034 0.127 Uiso 1 1 calc R U . . .
C14 C 0.22933(19) 0.09574(11) 0.6649(3) 0.124(5) Uani 1 1 d G . . . .
H14 H 0.2407 0.1235 0.6697 0.148 Uiso 1 1 calc R U . . .
C15 C 0.2452(2) 0.0265(2) 0.5769(3) 0.0642(17) Uani 1 1 d . . . . .
C16 C 0.22624(13) 0.17432(15) 0.8343(3) 0.089(3) Uani 1 1 d G . . . .
C17 C 0.26374(14) 0.18129(15) 0.8478(3) 0.102(3) Uani 1 1 d G . . . .
H17 H 0.2718 0.1630 0.8374 0.122 Uiso 1 1 calc R U . . .
C18 C 0.28945(12) 0.21508(16) 0.8764(3) 0.094(3) Uani 1 1 d G . . . .
H18 H 0.3151 0.2199 0.8856 0.113 Uiso 1 1 calc R U . . .
C19 C 0.27766(14) 0.24190(14) 0.8915(3) 0.084(2) Uani 1 1 d G U . . .
C20 C 0.24015(16) 0.23493(16) 0.8780(3) 0.117(4) Uani 1 1 d G . . . .
H20 H 0.2321 0.2533 0.8884 0.140 Uiso 1 1 calc R U . . .
C21 C 0.21445(13) 0.20114(18) 0.8494(3) 0.111(4) Uani 1 1 d G . . . .
H21 H 0.1888 0.1964 0.8402 0.133 Uiso 1 1 calc R U . . .
C22 C 0.3032(2) 0.2766(2) 0.9254(4) 0.0787(17) Uani 1 1 d D U . . .
C23A C 0.3021(6) 0.6281(5) 0.6792(9) 0.072(4) Uani 0.5 1 d D U P D 1
C24A C 0.2698(5) 0.5859(5) 0.6813(7) 0.071(3) Uani 0.5 1 d D U P D 1
H24A H 0.2436 0.5843 0.6820 0.085 Uiso 0.5 1 calc R U P D 1
H24B H 0.2710 0.5714 0.6495 0.085 Uiso 0.5 1 calc R U P D 1
C25A C 0.2612(6) 0.5296(4) 0.7335(8) 0.093(5) Uani 0.5 1 d D U P D 1
C26A C 0.2300(6) 0.5037(5) 0.7008(8) 0.103(8) Uani 0.5 1 d D U P D 1
H26A H 0.2172 0.5133 0.6780 0.124 Uiso 0.5 1 calc R U P D 1
C27A C 0.2178(5) 0.4637(6) 0.7015(6) 0.126(5) Uani 0.5 1 d D U P D 1
C23B C 0.3066(6) 0.6258(5) 0.6599(11) 0.085(4) Uani 0.5 1 d D U P D 2
C24B C 0.2795(6) 0.5822(5) 0.6602(9) 0.092(5) Uani 0.5 1 d D U P D 2
H24C H 0.2515 0.5759 0.6596 0.111 Uiso 0.5 1 calc R U P D 2
H24D H 0.2843 0.5699 0.6285 0.111 Uiso 0.5 1 calc R U P D 2
C25B C 0.2692(6) 0.5278(5) 0.7142(8) 0.102(8) Uani 0.5 1 d D U P D 2
C26B C 0.2381(6) 0.5012(5) 0.6820(9) 0.108(9) Uani 0.5 1 d D U P D 2
H26B H 0.2286 0.5104 0.6535 0.130 Uiso 0.5 1 calc R U P D 2
C27B C 0.2212(5) 0.4611(6) 0.6924(6) 0.110(5) Uani 0.5 1 d D U P D 2
C28 C 0.2362(2) 0.4492(2) 0.7345(4) 0.112(3) Uani 1 1 d D U . . .
H28 H 0.2277 0.4218 0.7348 0.134 Uiso 0.5 1 calc R U P D 1
H28A H 0.2246 0.4217 0.7414 0.134 Uiso 0.5 1 calc R U P D 2
C29 C 0.2672(2) 0.47508(19) 0.7671(4) 0.107(3) Uani 1 1 d D U . . .
C30A C 0.2795(6) 0.5151(3) 0.7664(8) 0.107(3) Uani 0.5 1 d D U P D 1
H30A H 0.3008 0.5327 0.7888 0.128 Uiso 0.5 1 calc R U P D 1
C30B C 0.2835(6) 0.5150(3) 0.7561(8) 0.107(3) Uani 0.5 1 d D U P D 2
H30B H 0.3048 0.5339 0.7774 0.128 Uiso 0.5 1 calc R U P D 2
C31A C 0.1824(7) 0.4321(4) 0.6699(7) 0.113(4) Uani 0.5 1 d D U P D 1
C32A C 0.1534(6) 0.4422(6) 0.6608(7) 0.121(7) Uani 0.5 1 d D U P D 1
H32A H 0.1553 0.4657 0.6749 0.146 Uiso 0.5 1 calc R U P D 1
C33A C 0.1215(6) 0.4157(5) 0.6298(7) 0.110(6) Uani 0.5 1 d D U P D 1
H33A H 0.1010 0.4214 0.6225 0.132 Uiso 0.5 1 calc R U P D 1
C34A C 0.1183(4) 0.3812(5) 0.6089(7) 0.083(4) Uani 0.5 1 d D U P D 1
C31B C 0.1888(6) 0.4363(3) 0.6581(7) 0.110(5) Uani 0.5 1 d D U P D 2
C32B C 0.1630(7) 0.4463(7) 0.6335(9) 0.172(15) Uani 0.5 1 d D U P D 2
H32B H 0.1682 0.4726 0.6386 0.206 Uiso 0.5 1 calc R U P D 2
C33B C 0.1305(7) 0.4216(6) 0.6025(10) 0.181(15) Uani 0.5 1 d D U P D 2
H33B H 0.1143 0.4307 0.5869 0.218 Uiso 0.5 1 calc R U P D 2
C34B C 0.1226(5) 0.3830(7) 0.5948(8) 0.121(8) Uani 0.5 1 d D U P D 2
C35 C 0.1474(2) 0.3717(3) 0.6182(4) 0.113(3) Uani 1 1 d D U . . .
H35 H 0.1454 0.3482 0.6040 0.136 Uiso 0.5 1 calc R U P D 1
H35A H 0.1423 0.3454 0.6130 0.136 Uiso 0.5 1 calc R U P D 2
C36 C 0.1796(3) 0.3977(2) 0.6491(4) 0.122(3) Uani 1 1 d D U . . .
H36 H 0.2001 0.3919 0.6563 0.146 Uiso 0.5 1 calc R U P D 1
H36A H 0.1959 0.3886 0.6646 0.146 Uiso 0.5 1 calc R U P D 2
C37A C 0.0818(7) 0.3541(6) 0.5766(14) 0.084(6) Uani 0.5 1 d D U P D 1
C37B C 0.0858(10) 0.3569(5) 0.5679(16) 0.089(5) Uani 0.5 1 d D U P D 2
C38 C 0.28476(15) 0.45994(15) 0.8068(3) 0.089(3) Uani 1 1 d G . . . .
C39 C 0.26028(12) 0.42300(15) 0.8294(3) 0.108(4) Uani 1 1 d G . . . .
H39 H 0.2334 0.4080 0.8187 0.129 Uiso 1 1 calc R U . . .
C40 C 0.27519(13) 0.40799(13) 0.8677(3) 0.098(3) Uani 1 1 d G . . . .
H40 H 0.2585 0.3827 0.8832 0.117 Uiso 1 1 calc R U . . .
C41 C 0.31456(14) 0.42992(14) 0.8834(2) 0.0773(19) Uani 1 1 d G U . . .
C42 C 0.33903(11) 0.46686(14) 0.8608(2) 0.085(3) Uani 1 1 d G . . . .
H42 H 0.3659 0.4819 0.8715 0.103 Uiso 1 1 calc R U . . .
C43 C 0.32413(14) 0.48187(12) 0.8225(3) 0.088(3) Uani 1 1 d G . . . .
H43 H 0.3409 0.5071 0.8070 0.106 Uiso 1 1 calc R U . . .
C44 C 0.3290(2) 0.4129(2) 0.9236(3) 0.0746(17) Uani 1 1 d . U . . .
C45A C 0.3414(6) 0.6361(6) 0.6800(9) 0.068(4) Uani 0.5 1 d D U P D 1
C46A C 0.3501(6) 0.6026(6) 0.6789(7) 0.072(4) Uani 0.5 1 d D U P D 1
H46A H 0.3253 0.5772 0.6734 0.087 Uiso 0.5 1 calc R U P D 1
H46B H 0.3685 0.6064 0.6492 0.087 Uiso 0.5 1 calc R U P D 1
C47A C 0.3838(5) 0.5787(5) 0.7340(7) 0.077(4) Uani 0.5 1 d D U P D 1
C48A C 0.3706(5) 0.5458(5) 0.7016(8) 0.098(3) Uani 0.5 1 d D U P D 1
H48A H 0.3502 0.5398 0.6762 0.118 Uiso 0.5 1 calc R U P D 1
C45B C 0.3473(7) 0.6396(6) 0.6616(12) 0.092(5) Uani 0.5 1 d D U P D 2
C46B C 0.3620(6) 0.6109(6) 0.6586(9) 0.098(5) Uani 0.5 1 d D U P D 2
H46C H 0.3399 0.5840 0.6509 0.117 Uiso 0.5 1 calc R U P D 2
H46D H 0.3821 0.6186 0.6299 0.117 Uiso 0.5 1 calc R U P D 2
C47B C 0.3888(5) 0.5828(6) 0.7190(8) 0.115(7) Uani 0.5 1 d D U P D 2
C48B C 0.3739(5) 0.5475(5) 0.6911(8) 0.098(3) Uani 0.5 1 d D U P D 2
H48B H 0.3554 0.5411 0.6627 0.118 Uiso 0.5 1 calc R U P D 2
C49 C 0.3869(2) 0.5217(2) 0.7061(4) 0.093(3) Uani 1 1 d D . . . .
C50 C 0.4154(3) 0.5307(3) 0.7457(4) 0.093(3) Uani 1 1 d D . . . .
H50 H 0.4255 0.5134 0.7520 0.112 Uiso 1 1 calc R U . . .
C51 C 0.4292(2) 0.5651(2) 0.7760(4) 0.099(3) Uani 1 1 d D . . . .
C52A C 0.4130(5) 0.5895(5) 0.7718(8) 0.083(6) Uani 0.5 1 d D U P D 1
H52A H 0.4216 0.6122 0.7937 0.099 Uiso 0.5 1 calc R U P D 1
C52B C 0.4156(5) 0.5904(6) 0.7601(8) 0.106(9) Uani 0.5 1 d D U P D 2
H52B H 0.4255 0.6148 0.7788 0.127 Uiso 0.5 1 calc R U P D 2
C53 C 0.37064(15) 0.48406(14) 0.6750(3) 0.085(3) Uani 1 1 d G . . . .
C54 C 0.33114(14) 0.46373(16) 0.6595(3) 0.093(3) Uani 1 1 d G . . . .
H54 H 0.3138 0.4729 0.6705 0.111 Uiso 1 1 calc R U . . .
C55 C 0.31694(11) 0.42991(15) 0.6281(3) 0.088(3) Uani 1 1 d G . . . .
H55 H 0.2899 0.4160 0.6175 0.105 Uiso 1 1 calc R U . . .
C56 C 0.34225(14) 0.41642(13) 0.6121(2) 0.0709(17) Uani 1 1 d G U . . .
C57 C 0.38175(13) 0.43675(16) 0.6275(3) 0.096(3) Uani 1 1 d G . . . .
H57 H 0.3990 0.4275 0.6166 0.115 Uiso 1 1 calc R U . . .
C58 C 0.39594(12) 0.47057(15) 0.6590(3) 0.099(3) Uani 1 1 d G . . . .
H58 H 0.4229 0.4845 0.6695 0.118 Uiso 1 1 calc R U . . .
C59 C 0.3282(2) 0.3820(2) 0.5744(3) 0.0741(17) Uani 1 1 d . U . . .
C60 C 0.4607(3) 0.5751(3) 0.8168(4) 0.091(2) Uani 1 1 d . U . . .
C61 C 0.4691(3) 0.5489(3) 0.8375(4) 0.095(3) Uani 1 1 d . U . . .
H61 H 0.4533 0.5220 0.8274 0.114 Uiso 1 1 calc R U . . .
C62 C 0.5002(3) 0.5591(2) 0.8736(4) 0.086(2) Uani 1 1 d . U . . .
H62 H 0.5045 0.5391 0.8881 0.103 Uiso 1 1 calc R U . . .
C63 C 0.5241(2) 0.5972(2) 0.8881(4) 0.0774(18) Uani 1 1 d . U . . .
C64A C 0.5098(6) 0.6230(6) 0.8775(11) 0.098(6) Uani 0.5 1 d . U P G 1
H64A H 0.5210 0.6477 0.8954 0.118 Uiso 0.5 1 calc R U P G 1
C65A C 0.4795(6) 0.6127(6) 0.8411(10) 0.097(7) Uani 0.5 1 d . U P G 1
H65A H 0.4713 0.6311 0.8323 0.117 Uiso 0.5 1 calc R U P G 1
C64B C 0.5226(6) 0.6261(6) 0.8546(9) 0.082(5) Uani 0.5 1 d . U P G 2
H64B H 0.5426 0.6531 0.8579 0.099 Uiso 0.5 1 calc R U P G 2
C65B C 0.4929(6) 0.6159(6) 0.8178(10) 0.090(5) Uani 0.5 1 d . U P G 2
H65B H 0.4934 0.6350 0.7937 0.108 Uiso 0.5 1 calc R U P G 2
C66 C 0.5579(2) 0.6094(2) 0.9256(3) 0.0682(19) Uani 1 1 d . . . . .
C67A C 0.4367(8) 0.2938(7) 0.9863(15) 0.145(8) Uani 0.5 1 d D U P F 1
H67A H 0.4534 0.3216 0.9833 0.174 Uiso 0.5 1 d R U P F 1
C67B C 0.4710(5) 0.4995(6) 1.0000 0.068(4) Uani 0.5 2 d S TU P C 2
H67B H 0.4840 0.5276 1.0000 0.081 Uiso 0.5 2 d R U P C 2
C68 C 0.2826(6) 0.1649(5) 0.5000 0.171(8) Uani 1 2 d DS TU P . .
H68 H 0.3092 0.1859 0.5000 0.205 Uiso 1 2 calc R U P E .
O24A O 0.4268(7) 0.4528(7) 0.7822(10) 0.095(6) Uani 0.25 1 d D U P H 1
O24B O 0.2991(8) 0.3602(9) 0.7656(14) 0.131(8) Uani 0.25 1 d D U P H 2
C69A C 0.4031(7) 0.4239(6) 0.8078(7) 0.095(5) Uani 0.5 1 d D U P . .
H69A H 0.4139 0.4227 0.8415 0.114 Uiso 0.25 1 calc R U P H 1
H69B H 0.4067 0.4460 0.7851 0.142 Uiso 0.25 1 calc R U P H 2
H69C H 0.4075 0.4324 0.8455 0.142 Uiso 0.25 1 calc R U P H 2
H69D H 0.4221 0.4157 0.7973 0.142 Uiso 0.25 1 calc R U P H 2
C69B C 0.3332(8) 0.3901(7) 0.7623(11) 0.134(7) Uani 0.5 1 d D U P . .
H69H H 0.3398 0.4108 0.7371 0.161 Uiso 0.25 1 calc R U P H 2
H69E H 0.3444 0.4161 0.7449 0.201 Uiso 0.25 1 calc R U P H 1
H69F H 0.3270 0.3697 0.7350 0.201 Uiso 0.25 1 calc R U P H 1
H69G H 0.3090 0.3844 0.7814 0.201 Uiso 0.25 1 calc R U P H 1
N1 N 0.3625(7) 0.3905(5) 0.8013(6) 0.108(4) Uani 0.5 1 d . U P H .
C70 C 0.3563(8) 0.3593(6) 0.8322(8) 0.117(7) Uani 0.5 1 d . U P . .
H70A H 0.3798 0.3668 0.8544 0.176 Uiso 0.5 1 calc R U P H .
H70B H 0.3334 0.3516 0.8555 0.176 Uiso 0.5 1 calc R U P . .
H70C H 0.3514 0.3370 0.8091 0.176 Uiso 0.5 1 calc R U P . .
O25 O 0.057(2) 0.0924(15) 1.0000 0.137(18) Uani 0.1667 2 d DS TU P . .
C71 C 0.0682(16) 0.0682(12) 1.0000 0.119(14) Uani 0.1667 2 d DS TU P . .
N2 N 0.0496(15) 0.0291(12) 1.0000 0.122(13) Uani 0.1667 2 d DS TU P . .
C72 C 0.0071(15) 0.0053(19) 1.0000 0.122(14) Uani 0.1667 2 d DS TU P . .
C73 C 0.070(2) 0.0070(18) 1.0000 0.117(15) Uani 0.1667 2 d DS TU P . .

loop_
_atom_site_aniso_label
_atom_site_aniso_U_11
_atom_site_aniso_U_22
_atom_site_aniso_U_33
_atom_site_aniso_U_23
_atom_site_aniso_U_13
_atom_site_aniso_U_12
O1W 0.052(4) 0.074(5) 0.181(10) 0.000 0.000 0.026(4)
O2W 0.049(4) 0.074(5) 0.138(7) 0.000 0.000 0.037(3)
O3W 0.053(4) 0.075(5) 0.163(9) 0.000 0.000 0.030(4)
O4WA 0.15(3) 0.38(6) 0.15(2) 0.000 0.000 0.17(4)
O4WB 0.16(2) 0.18(2) 0.31(4) -0.02(2) -0.08(2) 0.024(18)
In1 0.0434(3) 0.0399(3) 0.0730(4) 0.000 0.000 0.0090(2)
In2 0.0440(3) 0.0462(3) 0.0977(5) 0.000 0.000 0.0104(3)
In3 0.0390(3) 0.0417(3) 0.0652(4) 0.000 0.000 0.0119(2)
In4 0.0409(3) 0.0415(3) 0.0610(4) 0.000 0.000 0.0189(2)
In5 0.0450(3) 0.0519(4) 0.0993(5) 0.000 0.000 0.0244(3)
In6 0.0443(3) 0.0504(3) 0.0680(4) 0.000 0.000 0.0277(3)
O1 0.046(3) 0.097(4) 0.125(5) -0.057(4) 0.015(3) 0.008(3)
O2 0.060(2) 0.062(3) 0.076(3) -0.012(2) 0.009(2) 0.035(2)
O3 0.078(3) 0.065(3) 0.102(4) -0.005(3) 0.040(3) 0.033(3)
O4 0.064(2) 0.057(2) 0.079(3) -0.019(2) -0.005(2) 0.0084(19)
O5A 0.063(4) 0.059(6) 0.091(7) -0.019(6) -0.005(4) 0.007(4)
O6A 0.073(7) 0.055(2) 0.105(6) -0.001(3) -0.027(5) 0.018(3)
O7A 0.096(5) 0.085(5) 0.087(8) -0.027(6) -0.048(6) 0.044(5)
O5B 0.062(5) 0.058(4) 0.090(9) -0.016(5) -0.004(5) 0.007(4)
O6B 0.106(11) 0.058(3) 0.152(8) -0.002(3) -0.064(8) 0.022(3)
O7B 0.072(5) 0.065(4) 0.101(8) -0.008(4) -0.030(6) 0.023(4)
O8 0.062(3) 0.0620(19) 0.095(3) -0.010(2) -0.028(3) 0.0178(18)
O9A 0.073(4) 0.068(3) 0.094(9) 0.007(4) -0.016(5) 0.022(3)
O9B 0.062(3) 0.063(4) 0.087(6) 0.003(4) -0.004(3) 0.028(3)
O10 0.0632(19) 0.061(2) 0.084(3) 0.005(2) -0.011(2) 0.0265(17)
O11A 0.065(7) 0.059(5) 0.096(6) -0.015(4) -0.022(4) 0.033(5)
O11B 0.083(10) 0.078(6) 0.158(11) -0.048(6) -0.058(7) 0.051(7)
O12 0.073(2) 0.058(2) 0.087(3) -0.024(2) -0.019(2) 0.0329(18)
O13A 0.075(4) 0.065(7) 0.084(10) -0.017(7) -0.015(5) 0.037(5)
O13B 0.073(3) 0.060(7) 0.083(7) -0.014(6) -0.015(3) 0.034(3)
O14 0.057(3) 0.059(3) 0.075(3) -0.004(2) -0.020(2) 0.022(2)
O15 0.070(3) 0.062(3) 0.115(4) -0.027(3) -0.046(3) 0.025(3)
O16 0.038(3) 0.031(3) 0.080(4) 0.000 0.000 0.004(2)
O17 0.086(5) 0.059(4) 0.142(8) 0.000 0.000 0.044(4)
O19 0.041(3) 0.038(3) 0.119(6) 0.000 0.000 0.001(2)
O20 0.038(3) 0.045(3) 0.063(3) 0.000 0.000 0.017(2)
O21 0.087(5) 0.060(4) 0.167(8) 0.000 0.000 0.055(4)
O22 0.31(2) 0.076(7) 0.164(12) 0.000 0.000 0.048(10)
O23A 0.191(17) 0.221(19) 0.32(4) 0.00(2) 0.021(19) 0.155(16)
O23B 0.054(5) 0.076(8) 0.182(18) 0.000 0.000 0.020(5)
C1 0.048(3) 0.051(4) 0.096(5) -0.014(4) 0.017(4) 0.020(3)
C2 0.059(4) 0.066(4) 0.112(6) -0.038(5) 0.023(5) 0.012(4)
C3 0.047(4) 0.084(5) 0.122(7) -0.045(5) 0.009(4) 0.013(4)
C4 0.061(4) 0.092(6) 0.104(6) -0.039(5) 0.014(5) 0.014(4)
C5 0.066(5) 0.091(6) 0.101(6) -0.026(5) 0.023(5) 0.020(4)
C6 0.050(4) 0.093(6) 0.132(8) -0.044(6) 0.015(5) 0.007(4)
C7 0.053(4) 0.076(5) 0.105(6) -0.028(5) 0.009(4) 0.011(4)
C8 0.052(4) 0.078(5) 0.117(7) -0.041(5) 0.008(4) 0.013(4)
C9 0.064(5) 0.089(6) 0.123(8) -0.040(6) 0.015(5) 0.015(5)
C10 0.064(4) 0.089(6) 0.101(6) -0.028(5) 0.020(5) 0.022(4)
C11 0.064(4) 0.066(4) 0.095(6) -0.018(4) 0.015(4) 0.019(4)
C12 0.060(4) 0.072(5) 0.091(5) -0.020(4) 0.006(4) 0.026(4)
C13 0.093(6) 0.078(6) 0.128(8) -0.013(6) 0.049(6) 0.028(5)
C14 0.100(7) 0.077(6) 0.162(10) -0.031(7) 0.054(8) 0.021(5)
C15 0.062(4) 0.069(4) 0.063(4) 0.000(4) 0.011(3) 0.034(4)
C16 0.055(4) 0.079(5) 0.110(7) -0.023(5) 0.011(4) 0.017(4)
C17 0.057(5) 0.090(6) 0.135(8) -0.048(6) 0.003(5) 0.021(4)
C18 0.059(4) 0.085(6) 0.121(7) -0.041(6) -0.010(5) 0.024(4)
C19 0.066(3) 0.063(3) 0.094(4) -0.021(3) -0.008(3) 0.011(2)
C20 0.080(6) 0.086(6) 0.170(11) -0.047(7) -0.015(7) 0.031(5)
C21 0.072(5) 0.094(7) 0.145(9) -0.045(7) -0.014(6) 0.025(5)
C22 0.063(2) 0.057(3) 0.086(4) -0.016(3) -0.005(2) 0.008(2)
C23A 0.056(5) 0.059(4) 0.103(9) -0.002(4) -0.009(4) 0.030(3)
C24A 0.056(5) 0.059(4) 0.095(7) -0.003(4) -0.011(4) 0.028(4)
C25A 0.083(7) 0.055(2) 0.121(9) -0.001(3) -0.040(7) 0.019(3)
C26A 0.096(10) 0.056(3) 0.135(13) -0.003(3) -0.054(11) 0.021(3)
C27A 0.125(7) 0.058(3) 0.170(9) -0.010(3) -0.088(7) 0.028(3)
C23B 0.059(5) 0.061(4) 0.137(11) -0.003(5) -0.028(6) 0.030(3)
C24B 0.068(6) 0.062(4) 0.139(8) -0.002(4) -0.041(6) 0.027(4)
C25B 0.091(10) 0.058(3) 0.138(10) -0.003(3) -0.052(10) 0.023(3)
C26B 0.099(12) 0.058(3) 0.145(11) -0.003(3) -0.059(11) 0.023(3)
C27B 0.101(7) 0.058(3) 0.147(7) -0.003(3) -0.063(7) 0.022(3)
C28 0.105(5) 0.057(2) 0.149(6) -0.004(2) -0.066(5) 0.022(2)
C29 0.098(5) 0.057(2) 0.143(5) -0.004(3) -0.060(4) 0.021(2)
C30A 0.098(5) 0.058(2) 0.142(6) -0.004(2) -0.058(5) 0.022(2)
C30B 0.098(5) 0.058(2) 0.142(6) -0.004(2) -0.058(5) 0.022(2)
C31A 0.111(5) 0.057(3) 0.147(9) -0.002(5) -0.069(6) 0.024(4)
C32A 0.127(7) 0.074(6) 0.151(15) -0.027(9) -0.088(9) 0.041(6)
C33A 0.114(6) 0.074(5) 0.132(13) -0.025(8) -0.072(8) 0.039(5)
C34A 0.086(4) 0.053(3) 0.086(7) 0.007(4) -0.038(5) 0.016(3)
C31B 0.099(7) 0.061(3) 0.144(9) -0.004(4) -0.061(7) 0.022(3)
C32B 0.170(16) 0.078(5) 0.26(3) -0.055(11) -0.15(2) 0.058(8)
C33B 0.177(16) 0.084(5) 0.28(3) -0.067(11) -0.17(2) 0.065(8)
C34B 0.108(8) 0.068(3) 0.172(17) -0.025(6) -0.081(11) 0.033(4)
C35 0.098(3) 0.066(3) 0.158(7) -0.014(4) -0.065(4) 0.027(3)
C36 0.110(4) 0.065(3) 0.171(7) -0.014(4) -0.078(5) 0.028(3)
C37A 0.081(5) 0.066(5) 0.093(13) -0.012(7) -0.037(8) 0.027(5)
C37B 0.083(6) 0.066(3) 0.106(11) -0.016(4) -0.041(8) 0.028(3)
C38 0.075(5) 0.065(5) 0.113(7) 0.005(5) -0.028(5) 0.024(4)
C39 0.087(6) 0.066(5) 0.151(9) 0.008(6) -0.044(7) 0.024(5)
C40 0.071(5) 0.075(5) 0.127(8) 0.015(6) -0.012(5) 0.021(4)
C41 0.063(3) 0.067(3) 0.090(4) 0.005(3) -0.012(3) 0.024(3)
C42 0.066(4) 0.064(4) 0.101(6) 0.008(4) -0.028(5) 0.013(4)
C43 0.076(5) 0.060(4) 0.112(7) -0.003(5) -0.029(5) 0.022(4)
C44 0.062(2) 0.068(3) 0.085(4) 0.004(2) -0.008(2) 0.0257(18)
C45A 0.057(5) 0.061(4) 0.088(9) -0.009(4) -0.010(4) 0.031(4)
C46A 0.063(7) 0.066(6) 0.094(7) -0.015(4) -0.019(4) 0.037(6)
C47A 0.069(7) 0.062(4) 0.106(7) -0.021(5) -0.030(6) 0.036(5)
C48A 0.096(6) 0.081(4) 0.136(8) -0.045(5) -0.057(6) 0.058(4)
C45B 0.059(6) 0.065(5) 0.153(14) -0.025(5) -0.033(6) 0.032(4)
C46B 0.070(8) 0.073(7) 0.157(11) -0.044(5) -0.055(6) 0.041(7)
C47B 0.119(13) 0.092(5) 0.163(12) -0.062(7) -0.079(10) 0.073(7)
C48B 0.096(6) 0.081(4) 0.136(8) -0.045(5) -0.057(6) 0.058(4)
C49 0.076(5) 0.071(5) 0.139(8) -0.041(5) -0.041(6) 0.042(4)
C50 0.082(5) 0.084(5) 0.129(8) -0.038(6) -0.044(6) 0.053(5)
C51 0.082(5) 0.077(5) 0.148(8) -0.045(6) -0.053(6) 0.047(5)
C52A 0.077(9) 0.066(7) 0.113(10) -0.026(7) -0.037(9) 0.042(7)
C52B 0.103(15) 0.096(9) 0.148(13) -0.060(9) -0.064(12) 0.071(10)
C53 0.079(5) 0.077(5) 0.110(6) -0.036(5) -0.043(5) 0.049(4)
C54 0.085(6) 0.085(6) 0.117(7) -0.038(6) -0.036(6) 0.050(5)
C55 0.078(5) 0.081(5) 0.107(6) -0.035(5) -0.031(5) 0.042(4)
C56 0.069(3) 0.059(3) 0.083(4) -0.017(3) -0.016(3) 0.031(3)
C57 0.079(5) 0.074(5) 0.140(8) -0.046(6) -0.036(6) 0.043(4)
C58 0.083(6) 0.091(6) 0.133(8) -0.055(6) -0.049(6) 0.052(5)
C59 0.073(2) 0.062(3) 0.086(4) -0.021(3) -0.018(2) 0.033(2)
C60 0.081(4) 0.070(3) 0.123(5) -0.026(3) -0.041(4) 0.039(3)
C61 0.086(4) 0.069(3) 0.131(5) -0.028(3) -0.049(4) 0.038(3)
C62 0.074(3) 0.067(2) 0.115(5) -0.024(3) -0.036(4) 0.034(2)
C63 0.065(3) 0.065(2) 0.100(4) -0.022(3) -0.026(3) 0.031(2)
C64A 0.089(9) 0.073(4) 0.137(12) -0.035(6) -0.052(10) 0.045(5)
C65A 0.088(10) 0.073(4) 0.135(12) -0.031(6) -0.050(10) 0.043(5)
C64B 0.075(6) 0.068(3) 0.103(8) -0.022(3) -0.029(6) 0.035(3)
C65B 0.084(6) 0.071(3) 0.115(9) -0.026(4) -0.040(6) 0.039(3)
C66 0.056(4) 0.059(4) 0.076(5) -0.004(4) -0.010(4) 0.018(3)
C67A 0.147(13) 0.118(11) 0.19(2) 0.016(14) 0.014(14) 0.085(10)
C67B 0.040(3) 0.054(6) 0.080(12) 0.000 0.000 0.002(3)
C68 0.193(15) 0.070(9) 0.191(14) 0.000 0.000 0.022(10)
O24A 0.119(15) 0.094(13) 0.093(13) 0.000(11) -0.021(12) 0.070(12)
O24B 0.131(17) 0.129(17) 0.156(17) -0.075(16) -0.045(16) 0.082(14)
C69A 0.134(12) 0.089(10) 0.061(8) 0.010(8) -0.013(9) 0.055(9)
C69B 0.162(15) 0.104(12) 0.141(13) -0.049(12) -0.032(13) 0.070(11)
N1 0.160(11) 0.097(8) 0.081(8) -0.011(7) -0.023(8) 0.076(8)
C70 0.161(16) 0.096(12) 0.078(10) -0.012(9) -0.011(11) 0.052(12)
O25 0.22(4) 0.09(3) 0.080(19) 0.000 0.000 0.06(3)
C71 0.21(4) 0.08(2) 0.056(13) 0.000 0.000 0.07(3)
N2 0.21(4) 0.08(2) 0.052(11) 0.000 0.000 0.06(3)
C72 0.22(4) 0.08(2) 0.041(11) 0.000 0.000 0.06(3)
C73 0.21(4) 0.07(2) 0.052(14) 0.000 0.000 0.06(3)

loop_
_atom_type_symbol
_atom_type_description
_atom_type_scat_dispersion_real
_atom_type_scat_dispersion_imag
_atom_type_scat_source
C C 0.0181 0.0091 'International Tables Vol C Tables 4.2.6.8 and 6.1.1.4'
H H 0.0000 0.0000 'International Tables Vol C Tables 4.2.6.8 and 6.1.1.4'
N N 0.0311 0.0180 'International Tables Vol C Tables 4.2.6.8 and 6.1.1.4'
O O 0.0492 0.0322 'International Tables Vol C Tables 4.2.6.8 and 6.1.1.4'
In In 0.0822 5.0449 'International Tables Vol C Tables 4.2.6.8 and 6.1.1.4'

loop_
_geom_angle_atom_site_label_1
_geom_angle_atom_site_label_2
_geom_angle_atom_site_label_3
_geom_angle
_geom_angle_site_symmetry_1
_geom_angle_site_symmetry_3
O16 In1 O17 178.4(3) . .
O16 In1 O15 91.72(18) . 7_667
O17 In1 O15 87.1(2) . 7_667
O16 In1 O15 91.72(18) . 2_665
O17 In1 O15 87.1(2) . 2_665
O15 In1 O15 87.7(4) 7_667 2_665
O16 In1 O4 95.47(19) . 8_557
O17 In1 O4 85.7(2) . 8_557
O15 In1 O4 92.3(2) 7_667 8_557
O15 In1 O4 172.8(2) 2_665 8_557
O16 In1 O4 95.47(19) . .
O17 In1 O4 85.7(2) . .
O15 In1 O4 172.8(2) 7_667 .
O15 In1 O4 92.3(2) 2_665 .
O4 In1 O4 86.9(3) 8_557 .
O16 In2 O5A 95.8(4) . 8_557
O16 In2 O5A 95.8(4) . .
O5A In2 O5A 70.9(8) 8_557 .
O16 In2 O1W 179.9(3) . .
O5A In2 O1W 84.3(4) 8_557 .
O5A In2 O1W 84.3(4) . .
O16 In2 O9B 94.7(4) . 8_557
O1W In2 O9B 85.2(4) . 8_557
O16 In2 O9B 94.7(4) . .
O1W In2 O9B 85.2(4) . .
O9B In2 O9B 70.6(8) 8_557 .
O16 In2 O9A 91.7(4) . 8_557
O5A In2 O9A 91.6(6) 8_557 8_557
O5A In2 O9A 161.5(6) . 8_557
O1W In2 O9A 88.3(4) . 8_557
O16 In2 O9A 91.7(4) . .
O5A In2 O9A 161.5(6) 8_557 .
O5A In2 O9A 91.6(6) . .
O1W In2 O9A 88.3(4) . .
O9A In2 O9A 105.1(8) 8_557 .
O16 In2 O5B 91.9(3) . .
O1W In2 O5B 88.2(4) . .
O9B In2 O5B 162.0(5) 8_557 .
O9B In2 O5B 92.2(5) . .
O16 In2 O5B 91.9(3) . 8_557
O1W In2 O5B 88.2(4) . 8_557
O9B In2 O5B 92.2(5) 8_557 8_557
O9B In2 O5B 162.0(5) . 8_557
O5B In2 O5B 104.4(7) . 8_557
O16 In3 O19 178.3(3) . .
O16 In3 O10 94.62(18) . .
O19 In3 O10 84.16(19) . .
O16 In3 O10 94.62(18) . 8_557
O19 In3 O10 84.16(19) . 8_557
O10 In3 O10 88.4(3) . 8_557
O16 In3 O14 92.37(18) . 7_667
O19 In3 O14 88.85(19) . 7_667
O10 In3 O14 173.01(19) . 7_667
O10 In3 O14 90.9(2) 8_557 7_667
O16 In3 O14 92.37(18) . 2_665
O19 In3 O14 88.85(19) . 2_665
O10 In3 O14 90.9(2) . 2_665
O10 In3 O14 173.01(19) 8_557 2_665
O14 In3 O14 88.9(3) 7_667 2_665
O20 In4 O2W 175.9(3) . .
O20 In4 O3 91.27(18) . 11_556
O2W In4 O3 85.8(2) . 11_556
O20 In4 O3 91.27(18) . 6
O2W In4 O3 85.8(2) . 6
O3 In4 O3 88.1(4) 11_556 6
O20 In4 O12 95.97(17) . .
O2W In4 O12 87.0(2) . .
O3 In4 O12 172.8(2) 11_556 .
O3 In4 O12 91.5(2) 6 .
O20 In4 O12 95.96(17) . 8_556
O2W In4 O12 87.0(2) . 8_556
O3 In4 O12 91.5(2) 11_556 8_556
O3 In4 O12 172.8(2) 6 8_556
O12 In4 O12 88.0(3) . 8_556
O7B In5 O7B 64.7(9) 9_556 4
O7B In5 O20 95.3(4) 9_556 .
O7B In5 O20 95.3(4) 4 .
O7B In5 O3W 84.4(4) 9_556 .
O7B In5 O3W 84.4(4) 4 .
O20 In5 O3W 179.7(3) . .
O7B In5 O13B 109.0(6) 9_556 8_556
O7B In5 O13B 168.2(6) 4 8_556
O20 In5 O13B 95.2(5) . 8_556
O3W In5 O13B 85.0(5) . 8_556
O7B In5 O13B 168.2(6) 9_556 .
O7B In5 O13B 109.0(6) 4 .
O20 In5 O13B 95.2(5) . .
O3W In5 O13B 85.0(5) . .
O13B In5 O13B 75.2(9) 8_556 .
O20 In5 O13A 92.6(5) . 8_556
O3W In5 O13A 87.6(5) . 8_556
O20 In5 O13A 92.6(5) . .
O3W In5 O13A 87.6(5) . .
O13A In5 O13A 104.6(9) 8_556 .
O20 In5 O7A 90.1(4) . 9_556
O3W In5 O7A 89.7(4) . 9_556
O13A In5 O7A 73.9(6) 8_556 9_556
O13A In5 O7A 177.0(6) . 9_556
O20 In5 O7A 90.1(4) . 4
O3W In5 O7A 89.7(4) . 4
O13A In5 O7A 177.0(6) 8_556 4
O13A In5 O7A 73.9(6) . 4
O7A In5 O7A 107.4(9) 9_556 4
O20 In6 O21 178.9(3) . .
O20 In6 O2 95.09(16) . 11_556
O21 In6 O2 85.7(2) . 11_556
O20 In6 O2 95.09(16) . 6
O21 In6 O2 85.7(2) . 6
O2 In6 O2 89.9(3) 11_556 6
O20 In6 O8 93.66(18) . 4
O21 In6 O8 85.6(2) . 4
O2 In6 O8 171.1(2) 11_556 4
O2 In6 O8 91.0(2) 6 4
O20 In6 O8 93.66(18) . 9_556
O21 In6 O8 85.6(2) . 9_556
O2 In6 O8 91.0(2) 11_556 9_556
O2 In6 O8 171.1(2) 6 9_556
O8 In6 O8 86.6(3) 4 9_556
C3 O1 C2 116.6(6) . .
C15 O2 In6 129.7(4) . 9_556
C15 O3 In4 138.0(5) . 9_556
C22 O4 In1 131.1(5) . .
C22 O5A In2 138.9(10) . .
C25A O6A C24A 119.3(13) . .
C37A O7A In5 125.6(15) . 11_556
C22 O5B In2 126.1(10) . .
C25B O6B C24B 115.8(14) . .
C37B O7B In5 139.3(12) . 11_556
C37A O8 In6 131.9(10) . 11_556
C37B O8 In6 128.7(10) . 11_556
C44 O9A In2 128.3(10) . .
C44 O9B In2 137.3(10) . .
C44 O10 In3 132.3(5) . .
C47A O11A C46A 117.2(13) . .
C47B O11B C46B 116.7(14) . .
C59 O12 In4 131.1(5) . .
C59 O13A In5 126.4(11) . .
C59 O13B In5 136.9(12) . .
C66 O14 In3 133.5(5) . 7_667
C66 O15 In1 135.5(5) . 7_667
In1 O16 In2 118.5(2) . .
In1 O16 In3 122.7(3) . .
In2 O16 In3 118.8(3) . .
C67A O17 C67A 31(3) 8_557 .
C67A O17 In1 121.1(11) 8_557 .
C67A O17 In1 121.1(11) . .
C67B O19 In3 124.2(12) . .
In4 O20 In5 117.8(3) . .
In4 O20 In6 121.4(3) . .
In5 O20 In6 120.8(3) . .
C68 O21 In6 122.6(10) . .
C1 C1 C1 119.995(5) 4 6
C1 C1 C2 118.1(7) 4 .
C1 C1 C2 121.8(7) 6 .
O1 C2 C1 103.6(6) . .
O1 C2 H2A 111.0 . .
C1 C2 H2A 111.0 . .
O1 C2 H2B 111.0 . .
C1 C2 H2B 111.0 . .
H2A C2 H2B 109.0 . .
O1 C3 C4 115.6(4) . .
O1 C3 C8 124.4(4) . .
C4 C3 C8 120.0 . .
C5 C4 C3 120.0 . .
C5 C4 H4 120.0 . .
C3 C4 H4 120.0 . .
C6 C5 C4 120.0 . .
C6 C5 C9 119.9(4) . .
C4 C5 C9 120.1(4) . .
C5 C6 C7 120.0 . .
C5 C6 H6 120.0 . .
C7 C6 H6 120.0 . .
C8 C7 C6 120.0 . .
C8 C7 C16 119.4(4) . .
C6 C7 C16 120.5(4) . .
C7 C8 C3 120.0 . .
C7 C8 H8 120.0 . .
C3 C8 H8 120.0 . .
C10 C9 C14 120.0 . .
C10 C9 C5 121.3(4) . .
C14 C9 C5 118.6(4) . .
C9 C10 C11 120.0 . .
C9 C10 H10 120.0 . .
C11 C10 H10 120.0 . .
C12 C11 C10 120.0 . .
C12 C11 H11 120.0 . .
C10 C11 H11 120.0 . .
C13 C12 C11 120.0 . .
C13 C12 C15 117.8(4) . .
C11 C12 C15 122.1(4) . .
C12 C13 C14 120.0 . .
C12 C13 H13 120.0 . .
C14 C13 H13 120.0 . .
C13 C14 C9 120.0 . .
C13 C14 H14 120.0 . .
C9 C14 H14 120.0 . .
O3 C15 O2 127.1(6) . .
O3 C15 C12 114.5(6) . .
O2 C15 C12 118.3(6) . .
C17 C16 C21 120.0 . .
C17 C16 C7 120.0(4) . .
C21 C16 C7 119.9(4) . .
C18 C17 C16 120.0 . .
C18 C17 H17 120.0 . .
C16 C17 H17 120.0 . .
C19 C18 C17 120.0 . .
C19 C18 H18 120.0 . .
C17 C18 H18 120.0 . .
C18 C19 C20 120.0 . .
C18 C19 C22 121.2(5) . .
C20 C19 C22 118.6(5) . .
C21 C20 C19 120.0 . .
C21 C20 H20 120.0 . .
C19 C20 H20 120.0 . .
C20 C21 C16 120.0 . .
C20 C21 H21 120.0 . .
C16 C21 H21 120.0 . .
O5A C22 O4 121.6(10) . .
O5B C22 O4 125.8(9) . .
O5A C22 C19 116.0(9) . .
O5B C22 C19 114.3(9) . .
O4 C22 C19 118.7(7) . .
C45A C23A C45A 120(2) 5_565 .
C45A C23A C24A 122.1(19) 5_565 .
C45A C23A C24A 118.2(15) . .
O6A C24A C23A 106.4(13) . .
O6A C24A H24A 110.4 . .
C23A C24A H24A 110.4 . .
O6A C24A H24B 110.4 . .
C23A C24A H24B 110.4 . .
H24A C24A H24B 108.6 . .
O6A C25A C30A 119.7(12) . .
O6A C25A C26A 120.7(15) . .
C30A C25A C26A 119.4(16) . .
C27A C26A C25A 119.9(19) . .
C27A C26A H26A 120.1 . .
C25A C26A H26A 120.1 . .
C26A C27A C28 120.7(19) . .
C26A C27A C31A 124.5(12) . .
C28 C27A C31A 114.8(14) . .
C45B C23B C45B 121(2) 5_565 .
C45B C23B C24B 122(2) 5_565 .
C45B C23B C24B 117.4(16) . .
O6B C24B C23B 105.6(15) . .
O6B C24B H24C 110.6 . .
C23B C24B H24C 110.6 . .
O6B C24B H24D 110.6 . .
C23B C24B H24D 110.6 . .
H24C C24B H24D 108.8 . .
C30B C25B O6B 114.6(12) . .
C30B C25B C26B 121.6(17) . .
O6B C25B C26B 123.8(16) . .
C27B C26B C25B 118.6(19) . .
C27B C26B H26B 120.7 . .
C25B C26B H26B 120.7 . .
C26B C27B C28 118.5(18) . .
C26B C27B C31B 114.5(12) . .
C28 C27B C31B 127.0(15) . .
C29 C28 C27A 119.4(11) . .
C29 C28 C27B 123.9(11) . .
C29 C28 H28 120.3 . .
C27A C28 H28 120.3 . .
C29 C28 H28A 118.0 . .
C27B C28 H28A 118.0 . .
C28 C29 C30B 116.6(12) . .
C28 C29 C30A 120.0(12) . .
C28 C29 C38 120.5(6) . .
C30B C29 C38 122.4(11) . .
C30A C29 C38 119.2(11) . .
C25A C30A C29 120.7(16) . .
C25A C30A H30A 119.6 . .
C29 C30A H30A 119.6 . .
C29 C30B C25B 120.8(17) . .
C29 C30B H30B 119.6 . .
C25B C30B H30B 119.6 . .
C32A C31A C36 122(2) . .
C32A C31A C27A 112.9(11) . .
C36 C31A C27A 124.8(17) . .
C33A C32A C31A 116(2) . .
C33A C32A H32A 122.2 . .
C31A C32A H32A 122.2 . .
C32A C33A C34A 123(2) . .
C32A C33A H33A 118.5 . .
C34A C33A H33A 118.5 . .
C35 C34A C33A 120.6(18) . .
C35 C34A C37A 121.1(14) . .
C33A C34A C37A 118.3(11) . .
C36 C31B C32B 114(2) . .
C36 C31B C27B 119.7(16) . .
C32B C31B C27B 126.2(13) . .
C33B C32B C31B 126(2) . .
C33B C32B H32B 116.9 . .
C31B C32B H32B 116.9 . .
C32B C33B C34B 118(2) . .
C32B C33B H33B 121.2 . .
C34B C33B H33B 121.2 . .
C35 C34B C33B 118(2) . .
C35 C34B C37B 125.4(16) . .
C33B C34B C37B 115.7(12) . .
C34B C35 C36 121.7(13) . .
C34A C35 C36 117.7(11) . .
C34A C35 H35 121.1 . .
C36 C35 H35 121.1 . .
C34B C35 H35A 119.1 . .
C36 C35 H35A 119.1 . .
C31B C36 C35 122.1(13) . .
C35 C36 C31A 120.9(13) . .
C35 C36 H36 119.5 . .
C31A C36 H36 119.5 . .
C31B C36 H36A 119.0 . .
C35 C36 H36A 119.0 . .
O7A C37A O8 128.1(16) . .
O7A C37A C34A 114.5(10) . .
O8 C37A C34A 117.2(12) . .
O8 C37B O7B 125.4(15) . .
O8 C37B C34B 116.2(14) . .
O7B C37B C34B 116.1(13) . .
C39 C38 C43 120.0 . .
C39 C38 C29 117.9(4) . .
C43 C38 C29 122.1(4) . .
C40 C39 C38 120.0 . .
C40 C39 H39 120.0 . .
C38 C39 H39 120.0 . .
C39 C40 C41 120.0 . .
C39 C40 H40 120.0 . .
C41 C40 H40 120.0 . .
C42 C41 C40 120.0 . .
C42 C41 C44 121.9(4) . .
C40 C41 C44 118.1(4) . .
C43 C42 C41 120.0 . .
C43 C42 H42 120.0 . .
C41 C42 H42 120.0 . .
C42 C43 C38 120.0 . .
C42 C43 H43 120.0 . .
C38 C43 H43 120.0 . .
O9B C44 O10 120.8(9) . .
O10 C44 O9A 126.3(10) . .
O9B C44 C41 116.7(9) . .
O10 C44 C41 119.6(7) . .
O9A C44 C41 112.6(9) . .
C23A C45A C23A 120.4(19) 3_665 .
C23A C45A C46A 119(2) 3_665 .
C23A C45A C46A 120.1(16) . .
O11A C46A C45A 107.4(14) . .
O11A C46A H46A 110.2 . .
C45A C46A H46A 110.2 . .
O11A C46A H46B 110.2 . .
C45A C46A H46B 110.2 . .
H46A C46A H46B 108.5 . .
O11A C47A C52A 116.3(13) . .
O11A C47A C48A 120.0(12) . .
C52A C47A C48A 123.7(14) . .
C47A C48A C49 120.1(16) . .
C47A C48A H48A 120.0 . .
C49 C48A H48A 120.0 . .
C23B C45B C23B 119(2) 3_665 .
C23B C45B C46B 120(2) 3_665 .
C23B C45B C46B 119.8(17) . .
O11B C46B C45B 106.4(16) . .
O11B C46B H46C 110.4 . .
C45B C46B H46C 110.4 . .
O11B C46B H46D 110.4 . .
C45B C46B H46D 110.4 . .
H46C C46B H46D 108.6 . .
C52B C47B C48B 118.6(13) . .
C52B C47B O11B 116.3(13) . .
C48B C47B O11B 125.1(14) . .
C49 C48B C47B 117.6(15) . .
C49 C48B H48B 121.2 . .
C47B C48B H48B 121.2 . .
C48A C49 C50 117.8(12) . .
C48B C49 C50 122.9(12) . .
C48A C49 C53 121.0(12) . .
C48B C49 C53 116.3(12) . .
C50 C49 C53 120.7(6) . .
C51 C50 C49 120.1(7) . .
C51 C50 H50 119.9 . .
C49 C50 H50 119.9 . .
C52A C51 C50 122.2(12) . .
C50 C51 C52B 115.5(13) . .
C52A C51 C60 118.2(11) . .
C50 C51 C60 119.5(6) . .
C52B C51 C60 124.4(12) . .
C47A C52A C51 115.8(15) . .
C47A C52A H52A 122.1 . .
C51 C52A H52A 122.1 . .
C47B C52B C51 124.9(15) . .
C47B C52B H52B 117.5 . .
C51 C52B H52B 117.5 . .
C54 C53 C58 120.0 . .
C54 C53 C49 120.7(4) . .
C58 C53 C49 119.2(4) . .
C53 C54 C55 120.0 . .
C53 C54 H54 120.0 . .
C55 C54 H54 120.0 . .
C56 C55 C54 120.0 . .
C56 C55 H55 120.0 . .
C54 C55 H55 120.0 . .
C57 C56 C55 120.0 . .
C57 C56 C59 119.3(4) . .
C55 C56 C59 120.5(4) . .
C58 C57 C56 120.0 . .
C58 C57 H57 120.0 . .
C56 C57 H57 120.0 . .
C57 C58 C53 120.0 . .
C57 C58 H58 120.0 . .
C53 C58 H58 120.0 . .
O13B C59 O12 125.0(10) . .
O12 C59 O13A 127.0(9) . .
O13B C59 C56 115.1(10) . .
O12 C59 C56 118.0(7) . .
O13A C59 C56 113.7(9) . .
C61 C60 C65A 115.8(12) . .
C61 C60 C65B 115.2(11) . .
C61 C60 C51 123.7(8) . .
C65A C60 C51 119.9(11) . .
C65B C60 C51 116.6(11) . .
C60 C61 C62 123.1(8) . .
C60 C61 H61 118.5 . .
C62 C61 H61 118.5 . .
C63 C62 C61 120.6(8) . .
C63 C62 H62 119.7 . .
C61 C62 H62 119.7 . .
C62 C63 C64A 115.9(11) . .
C62 C63 C64B 115.8(10) . .
C62 C63 C66 122.3(8) . .
C64A C63 C66 119.9(10) . .
C64B C63 C66 119.6(10) . .
C65A C64A C63 120.4(18) . .
C65A C64A H64A 119.8 . .
C63 C64A H64A 119.8 . .
C64A C65A C60 120.8(18) . .
C64A C65A H65A 119.6 . .
C60 C65A H65A 119.6 . .
C65B C64B C63 121.6(17) . .
C65B C64B H64B 119.2 . .
C63 C64B H64B 119.2 . .
C64B C65B C60 118.2(19) . .
C64B C65B H65B 120.9 . .
C60 C65B H65B 120.9 . .
O14 C66 O15 126.5(7) . .
O14 C66 C63 116.0(6) . .
O15 C66 C63 117.6(7) . .
O17 C67A O23A 127(3) . .
O17 C67A O23A 107(2) . 8_557
O23A C67A O23A 46(3) . 8_557
O17 C67A H67A 115.2 . .
O23A C67A H67A 117.9 . .
O23A C67A H67A 116.3 8_557 .
O23B C67B O23B 0.0(18) 7_667 2_665
O23B C67B O19 180(2) 7_667 .
O23B C67B O19 180(2) 2_665 .
O23B C67B O23B 51.6(16) 7_667 .
O23B C67B O23B 51.6(16) 2_665 .
O19 C67B O23B 128.1(19) . .
O23B C67B H67B 65.1 7_667 .
O23B C67B H67B 65.1 2_665 .
O19 C67B H67B 115.3 . .
O23B C67B H67B 116.7 . .
O22 C68 O21 139(2) . .
O22 C68 H68 110.4 . .
O21 C68 H68 110.4 . .
O24A C69A N1 138(2) . .
O24A C69A H69A 111.0 . .
N1 C69A H69A 111.0 . .
N1 C69A H69B 109.5 . .
N1 C69A H69C 109.5 . .
H69B C69A H69C 109.5 . .
N1 C69A H69D 109.5 . .
H69B C69A H69D 109.5 . .
H69C C69A H69D 109.5 . .
O24B C69B N1 114(3) . .
O24B C69B H69H 122.8 . .
N1 C69B H69H 122.8 . .
N1 C69B H69E 109.5 . .
N1 C69B H69F 109.5 . .
H69E C69B H69F 109.5 . .
N1 C69B H69G 109.5 . .
H69E C69B H69G 109.5 . .
H69F C69B H69G 109.5 . .
C70 N1 C69B 125(2) . .
C70 N1 C69A 111.2(19) . .
C69B N1 C69A 123.9(18) . .
N1 C70 H70A 109.5 . .
N1 C70 H70B 109.5 . .
H70A C70 H70B 109.5 . .
N1 C70 H70C 109.5 . .
H70A C70 H70C 109.5 . .
H70B C70 H70C 109.5 . .
C73 C71 C73 0(10) 11_557 6
C73 C71 O25 28(10) 11_557 .
C73 C71 O25 28(10) 6 .
C73 C71 N2 106(10) 11_557 .
C73 C71 N2 106(10) 6 .
O25 C71 N2 134(3) . .
C73 C71 N2 37(10) 11_557 6
C73 C71 N2 37(10) 6 6
O25 C71 N2 65(4) . 6
N2 C71 N2 69(3) . 6
C73 C71 N2 37(10) 11_557 11_557
C73 C71 N2 37(10) 6 11_557
O25 C71 N2 65(4) . 11_557
N2 C71 N2 69(3) . 11_557
N2 C71 N2 0.000(5) 6 11_557
C71 N2 C73 122.7(8) . .
C71 N2 C72 122.6(8) . .
C73 N2 C72 114.7(7) . .
C71 N2 O25 84(2) . 9_557
C73 N2 O25 39(2) . 9_557
C72 N2 O25 153(2) . 9_557
C71 N2 C72 132(4) . 5
C73 N2 C72 105(4) . 5
C72 N2 C72 9(4) . 5
O25 N2 C72 144(4) 9_557 5
C71 N2 C72 132(4) . 12_557
C73 N2 C72 105(4) . 12_557
C72 N2 C72 9(4) . 12_557
O25 N2 C72 144(4) 9_557 12_557
C72 N2 C72 0(7) 5 12_557
N2 C72 N2 69(2) . 11_557
N2 C72 N2 69(2) . 6
N2 C72 N2 0(4) 11_557 6
N2 C72 N2 67(3) . 9_557
N2 C72 N2 135(3) 11_557 9_557
N2 C72 N2 135(3) 6 9_557
N2 C72 N2 67(3) . 4
N2 C72 N2 135(3) 11_557 4
N2 C72 N2 135(3) 6 4
N2 C72 N2 0(2) 9_557 4
N2 C72 N2 129(4) . 3
N2 C72 N2 60(3) 11_557 3
N2 C72 N2 60(3) 6 3
N2 C72 N2 164(3) 9_557 3
N2 C72 N2 164(3) 4 3
N2 C72 N2 124(5) . 5
N2 C72 N2 167(4) 11_557 5
N2 C72 N2 167(4) 6 5
N2 C72 N2 58(2) 9_557 5
N2 C72 N2 58(2) 4 5
N2 C72 N2 107(2) 3 5
O25 C73 N2 151(6) 9_557 4
O25 C73 N2 151(6) 9_557 9_557
N2 C73 N2 0(6) 4 9_557
O25 C73 N2 78(4) 9_557 .
N2 C73 N2 73(2) 4 .
N2 C73 N2 73(2) 9_557 .

loop_
_geom_bond_atom_site_label_1
_geom_bond_atom_site_label_2
_geom_bond_distance
_geom_bond_site_symmetry_2
O1W In2 2.091(8) .
O2W In4 2.110(7) .
O3W In5 2.106(8) .
In1 O16 2.020(6) .
In1 O17 2.100(8) .
In1 O15 2.167(5) 7_667
In1 O15 2.167(5) 2_665
In1 O4 2.196(5) 8_557
In1 O4 2.196(5) .
In2 O16 2.038(6) .
In2 O5A 2.085(11) 8_557
In2 O5A 2.085(11) .
In2 O9B 2.106(13) 8_557
In2 O9B 2.106(13) .
In2 O9A 2.161(14) 8_557
In2 O9A 2.161(14) .
In2 O5B 2.222(12) .
In2 O5B 2.222(12) 8_557
In3 O16 2.041(5) .
In3 O19 2.104(6) .
In3 O10 2.174(5) .
In3 O10 2.174(5) 8_557
In3 O14 2.175(5) 7_667
In3 O14 2.175(5) 2_665
In4 O20 2.023(6) .
In4 O3 2.137(5) 11_556
In4 O3 2.137(5) 6
In4 O12 2.161(5) .
In4 O12 2.161(5) 8_556
In5 O7B 2.023(12) 9_556
In5 O7B 2.023(12) 4
In5 O20 2.032(5) .
In5 O13B 2.124(15) 8_556
In5 O13B 2.124(15) .
In5 O13A 2.156(15) 8_556
In5 O13A 2.156(15) .
In5 O7A 2.229(11) 9_556
In5 O7A 2.229(11) 4
In6 O20 2.035(5) .
In6 O21 2.097(7) .
In6 O2 2.169(4) 11_556
In6 O2 2.169(4) 6
In6 O8 2.201(5) 4
In6 O8 2.201(5) 9_556
O1 C3 1.357(6) .
O1 C2 1.443(10) .
O2 C15 1.266(9) .
O2 In6 2.169(4) 9_556
O3 C15 1.252(9) .
O3 In4 2.137(5) 9_556
O4 C22 1.281(10) .
O5A C22 1.240(12) .
O6A C25A 1.363(14) .
O6A C24A 1.450(15) .
O7A C37A 1.256(8) .
O7A In5 2.229(11) 11_556
O5B C22 1.250(12) .
O6B C25B 1.388(15) .
O6B C24B 1.417(16) .
O7B C37B 1.258(8) .
O7B In5 2.023(12) 11_556
O8 C37A 1.257(8) .
O8 C37B 1.258(8) .
O8 In6 2.201(5) 11_556
O9A C44 1.303(15) .
O9B C44 1.249(15) .
O10 C44 1.256(9) .
O11A C47A 1.369(14) .
O11A C46A 1.435(15) .
O11B C47B 1.392(15) .
O11B C46B 1.411(16) .
O12 C59 1.243(9) .
O13A C59 1.322(17) .
O13B C59 1.218(18) .
O14 C66 1.231(9) .
O14 In3 2.175(5) 7_667
O15 C66 1.240(9) .
O15 In1 2.167(5) 7_667
O17 C67A 1.27(3) 8_557
O17 C67A 1.27(3) .
O19 C67B 1.25(2) .
O21 C68 1.262(16) .
O22 C68 1.260(15) .
O23A C67A 1.250(17) .
O23B C67B 1.28(3) .
C1 C1 1.387(7) 4
C1 C1 1.387(7) 6
C1 C2 1.508(10) .
C2 H2A 0.9900 .
C2 H2B 0.9900 .
C3 C4 1.3900 .
C3 C8 1.3900 .
C4 C5 1.3900 .
C4 H4 0.9500 .
C5 C6 1.3900 .
C5 C9 1.499(5) .
C6 C7 1.3900 .
C6 H6 0.9500 .
C7 C8 1.3900 .
C7 C16 1.492(5) .
C8 H8 0.9500 .
C9 C10 1.3900 .
C9 C14 1.3900 .
C10 C11 1.3900 .
C10 H10 0.9500 .
C11 C12 1.3900 .
C11 H11 0.9500 .
C12 C13 1.3900 .
C12 C15 1.500(8) .
C13 C14 1.3900 .
C13 H13 0.9500 .
C14 H14 0.9500 .
C16 C17 1.3900 .
C16 C21 1.3900 .
C17 C18 1.3900 .
C17 H17 0.9500 .
C18 C19 1.3900 .
C18 H18 0.9500 .
C19 C20 1.3900 .
C19 C22 1.481(8) .
C20 C21 1.3900 .
C20 H20 0.9500 .
C21 H21 0.9500 .
C23A C45A 1.36(3) 5_565
C23A C45A 1.40(3) .
C23A C24A 1.492(16) .
C24A H24A 0.9900 .
C24A H24B 0.9900 .
C25A C30A 1.383(10) .
C25A C26A 1.391(9) .
C26A C27A 1.383(10) .
C26A H26A 0.9500 .
C27A C28 1.388(10) .
C27A C31A 1.53(3) .
C23B C45B 1.41(3) 5_565
C23B C45B 1.40(3) .
C23B C24B 1.489(16) .
C24B H24C 0.9900 .
C24B H24D 0.9900 .
C25B C30B 1.386(10) .
C25B C26B 1.392(10) .
C26B C27B 1.386(10) .
C26B H26B 0.9500 .
C27B C28 1.391(10) .
C27B C31B 1.43(3) .
C28 C29 1.384(8) .
C28 H28 0.9500 .
C28 H28A 0.9500 .
C29 C30B 1.387(10) .
C29 C30A 1.386(10) .
C29 C38 1.484(9) .
C30A H30A 0.9500 .
C30B H30B 0.9500 .
C31A C32A 1.390(10) .
C31A C36 1.393(10) .
C32A C33A 1.389(10) .
C32A H32A 0.9500 .
C33A C34A 1.391(10) .
C33A H33A 0.9500 .
C34A C35 1.380(10) .
C34A C37A 1.51(2) .
C31B C36 1.381(10) .
C31B C32B 1.390(10) .
C32B C33B 1.383(10) .
C32B H32B 0.9500 .
C33B C34B 1.390(10) .
C33B H33B 0.9500 .
C34B C35 1.379(10) .
C34B C37B 1.44(3) .
C35 C36 1.390(13) .
C35 H35 0.9500 .
C35 H35A 0.9500 .
C36 H36 0.9500 .
C36 H36A 0.9500 .
C38 C39 1.3900 .
C38 C43 1.3900 .
C39 C40 1.3900 .
C39 H39 0.9500 .
C40 C41 1.3900 .
C40 H40 0.9500 .
C41 C42 1.3900 .
C41 C44 1.462(9) .
C42 C43 1.3900 .
C42 H42 0.9500 .
C43 H43 0.9500 .
C45A C23A 1.36(3) 3_665
C45A C46A 1.503(15) .
C46A H46A 0.9900 .
C46A H46B 0.9900 .
C47A C52A 1.371(9) .
C47A C48A 1.378(9) .
C48A C49 1.382(10) .
C48A H48A 0.9500 .
C45B C23B 1.41(3) 3_665
C45B C46B 1.495(16) .
C46B H46C 0.9900 .
C46B H46D 0.9900 .
C47B C52B 1.388(9) .
C47B C48B 1.386(9) .
C48B C49 1.387(10) .
C48B H48B 0.9500 .
C49 C50 1.393(8) .
C49 C53 1.492(8) .
C50 C51 1.392(8) .
C50 H50 0.9500 .
C51 C52A 1.385(9) .
C51 C52B 1.392(10) .
C51 C60 1.490(12) .
C52A H52A 0.9500 .
C52B H52B 0.9500 .
C53 C54 1.3900 .
C53 C58 1.3900 .
C54 C55 1.3900 .
C54 H54 0.9500 .
C55 C56 1.3900 .
C55 H55 0.9500 .
C56 C57 1.3900 .
C56 C59 1.501(8) .
C57 C58 1.3900 .
C57 H57 0.9500 .
C58 H58 0.9500 .
C60 C61 1.323(13) .
C60 C65A 1.41(2) .
C60 C65B 1.46(2) .
C61 C62 1.399(12) .
C61 H61 0.9500 .
C62 C63 1.350(11) .
C62 H62 0.9500 .
C63 C64A 1.40(2) .
C63 C64B 1.43(2) .
C63 C66 1.488(11) .
C64A C65A 1.38(3) .
C64A H64A 0.9500 .
C65A H65A 0.9500 .
C64B C65B 1.37(3) .
C64B H64B 0.9500 .
C65B H65B 0.9500 .
C67A O23A 1.52(3) 8_557
C67A H67A 0.9498 .
C67B O23B 1.21(3) 7_667
C67B O23B 1.21(3) 2_665
C67B H67B 0.9495 .
C68 H68 0.9500 .
O24A C69A 1.220(18) .
O24B C69B 1.260(19) .
C69A N1 1.48(3) .
C69A H69A 0.9500 .
C69A H69B 0.9800 .
C69A H69C 0.9800 .
C69A H69D 0.9800 .
C69B N1 1.50(3) .
C69B H69H 0.9500 .
C69B H69E 0.9800 .
C69B H69F 0.9800 .
C69B H69G 0.9800 .
N1 C70 1.36(3) .
C70 H70A 0.9800 .
C70 H70B 0.9800 .
C70 H70C 0.9800 .
O25 C71 1.21(2) .
C71 C73 0.25(4) 11_557
C71 C73 0.25(4) 6
C71 N2 1.321(10) .
C71 N2 1.63(6) 6
C71 N2 1.63(6) 11_557
N2 C73 1.438(10) .
N2 C72 1.439(10) .
N2 O25 1.57(9) 9_557
N2 C72 1.78(11) 5
N2 C72 1.78(11) 12_557
C72 N2 1.54(9) 11_557
C72 N2 1.54(9) 6
C72 N2 1.62(7) 9_557
C72 N2 1.62(7) 4
C72 N2 1.78(11) 3
C72 N2 1.85(8) 5
C73 O25 1.00(7) 9_557
C73 N2 1.41(9) 4
C73 N2 1.41(9) 9_557

loop_
_geom_torsion_atom_site_label_1
_geom_torsion_atom_site_label_2
_geom_torsion_atom_site_label_3
_geom_torsion_atom_site_label_4
_geom_torsion
_geom_torsion_site_symmetry_1
_geom_torsion_site_symmetry_4
C3 O1 C2 C1 -166.8(8) . .
C1 C1 C2 O1 67.7(8) 4 .
C1 C1 C2 O1 -108.0(6) 6 .
C2 O1 C3 C4 153.7(7) . .
C2 O1 C3 C8 -27.4(11) . .
O1 C3 C4 C5 179.0(8) . .
C8 C3 C4 C5 0.0 . .
C3 C4 C5 C6 0.0 . .
C3 C4 C5 C9 -179.8(7) . .
C4 C5 C6 C7 0.0 . .
C9 C5 C6 C7 179.8(7) . .
C5 C6 C7 C8 0.0 . .
C5 C6 C7 C16 178.9(7) . .
C6 C7 C8 C3 0.0 . .
C16 C7 C8 C3 -178.9(7) . .
O1 C3 C8 C7 -178.9(9) . .
C4 C3 C8 C7 0.0 . .
C6 C5 C9 C10 146.3(5) . .
C4 C5 C9 C10 -33.9(8) . .
C6 C5 C9 C14 -31.3(7) . .
C4 C5 C9 C14 148.6(5) . .
C14 C9 C10 C11 0.0 . .
C5 C9 C10 C11 -177.5(7) . .
C9 C10 C11 C12 0.0 . .
C10 C11 C12 C13 0.0 . .
C10 C11 C12 C15 177.5(7) . .
C11 C12 C13 C14 0.0 . .
C15 C12 C13 C14 -177.6(6) . .
C12 C13 C14 C9 0.0 . .
C10 C9 C14 C13 0.0 . .
C5 C9 C14 C13 177.6(7) . .
In4 O3 C15 O2 1.5(14) 9_556 .
In4 O3 C15 C12 -175.5(6) 9_556 .
In6 O2 C15 O3 -0.6(12) 9_556 .
In6 O2 C15 C12 176.2(4) 9_556 .
C13 C12 C15 O3 12.9(9) . .
C11 C12 C15 O3 -164.7(6) . .
C13 C12 C15 O2 -164.3(6) . .
C11 C12 C15 O2 18.1(9) . .
C8 C7 C16 C17 138.8(5) . .
C6 C7 C16 C17 -40.1(7) . .
C8 C7 C16 C21 -37.7(8) . .
C6 C7 C16 C21 143.4(5) . .
C21 C16 C17 C18 0.0 . .
C7 C16 C17 C18 -176.6(7) . .
C16 C17 C18 C19 0.0 . .
C17 C18 C19 C20 0.0 . .
C17 C18 C19 C22 175.5(7) . .
C18 C19 C20 C21 0.0 . .
C22 C19 C20 C21 -175.6(7) . .
C19 C20 C21 C16 0.0 . .
C17 C16 C21 C20 0.0 . .
C7 C16 C21 C20 176.6(7) . .
In2 O5A C22 O4 29(2) . .
In2 O5A C22 C19 -172.9(12) . .
In2 O5B C22 O4 -44.0(17) . .
In2 O5B C22 C19 149.0(8) . .
In1 O4 C22 O5A -9.6(14) . .
In1 O4 C22 O5B 26.7(15) . .
In1 O4 C22 C19 -166.8(5) . .
C18 C19 C22 O5A -156.3(10) . .
C20 C19 C22 O5A 19.2(12) . .
C18 C19 C22 O5B 170.2(9) . .
C20 C19 C22 O5B -14.3(12) . .
C18 C19 C22 O4 2.2(10) . .
C20 C19 C22 O4 177.7(6) . .
C25A O6A C24A C23A -155.8(18) . .
C45A C23A C24A O6A -118(2) 5_565 .
C45A C23A C24A O6A 58(2) . .
C24A O6A C25A C30A 152.4(14) . .
C24A O6A C25A C26A -22(2) . .
O6A C25A C26A C27A 174(2) . .
C30A C25A C26A C27A 0.0(3) . .
C25A C26A C27A C28 -0.1(3) . .
C25A C26A C27A C31A 176.3(14) . .
C25B O6B C24B C23B -173(2) . .
C45B C23B C24B O6B -117(3) 5_565 .
C45B C23B C24B O6B 59(3) . .
C24B O6B C25B C30B 168.2(16) . .
C24B O6B C25B C26B -13(3) . .
C30B C25B C26B C27B -0.1(3) . .
O6B C25B C26B C27B -179(2) . .
C25B C26B C27B C28 -0.1(3) . .
C25B C26B C27B C31B 178.5(13) . .
C26A C27A C28 C29 0.2(6) . .
C31A C27A C28 C29 -176.5(12) . .
C26B C27B C28 C29 0.1(7) . .
C31B C27B C28 C29 -178.3(14) . .
C27B C28 C29 C30B 0.0(9) . .
C27A C28 C29 C30A -0.2(9) . .
C27A C28 C29 C38 173.7(11) . .
C27B C28 C29 C38 -172.4(11) . .
O6A C25A C30A C29 -174(2) . .
C26A C25A C30A C29 0.1(7) . .
C28 C29 C30A C25A 0.1(9) . .
C38 C29 C30A C25A -173.9(11) . .
C28 C29 C30B C25B -0.2(8) . .
C38 C29 C30B C25B 172.1(11) . .
O6B C25B C30B C29 179(2) . .
C26B C25B C30B C29 0.2(7) . .
C26A C27A C31A C32A -28.2(12) . .
C28 C27A C31A C32A 148.3(10) . .
C26A C27A C31A C36 148.3(11) . .
C28 C27A C31A C36 -35.2(18) . .
C36 C31A C32A C33A 0.0(3) . .
C27A C31A C32A C33A 176.6(12) . .
C31A C32A C33A C34A 0.1(3) . .
C32A C33A C34A C35 -0.2(6) . .
C32A C33A C34A C37A 178.7(19) . .
C26B C27B C31B C36 154.7(12) . .
C28 C27B C31B C36 -27(2) . .
C26B C27B C31B C32B -28.8(14) . .
C28 C27B C31B C32B 149.6(12) . .
C36 C31B C32B C33B 0.0(3) . .
C27B C31B C32B C33B -176.6(15) . .
C31B C32B C33B C34B 0.1(3) . .
C32B C33B C34B C35 -0.3(7) . .
C32B C33B C34B C37B 173(2) . .
C33B C34B C35 C36 0.4(9) . .
C37B C34B C35 C36 -172(3) . .
C33A C34A C35 C36 0.2(8) . .
C37A C34A C35 C36 -178.7(19) . .
C32B C31B C36 C35 0.1(7) . .
C27B C31B C36 C35 176.9(13) . .
C34B C35 C36 C31B -0.3(10) . .
C34A C35 C36 C31A -0.1(8) . .
C32A C31A C36 C35 0.0(6) . .
C27A C31A C36 C35 -176.2(12) . .
In5 O7A C37A O8 -41(5) 11_556 .
In5 O7A C37A C34A 144.2(17) 11_556 .
In6 O8 C37A O7A 20(5) 11_556 .
In6 O8 C37A C34A -165.0(12) 11_556 .
C35 C34A C37A O7A 178(2) . .
C33A C34A C37A O7A 0(4) . .
C35 C34A C37A O8 3(4) . .
C33A C34A C37A O8 -176(2) . .
In6 O8 C37B O7B 6(6) 11_556 .
In6 O8 C37B C34B -156.3(17) 11_556 .
In5 O7B C37B O8 19(7) 11_556 .
In5 O7B C37B C34B -178.6(16) 11_556 .
C35 C34B C37B O8 -8(5) . .
C33B C34B C37B O8 180(3) . .
C35 C34B C37B O7B -172(2) . .
C33B C34B C37B O7B 16(4) . .
C28 C29 C38 C39 -30.8(9) . .
C30B C29 C38 C39 157.3(9) . .
C30A C29 C38 C39 143.2(9) . .
C28 C29 C38 C43 150.7(6) . .
C30B C29 C38 C43 -21.2(12) . .
C30A C29 C38 C43 -35.3(12) . .
C43 C38 C39 C40 0.0 . .
C29 C38 C39 C40 -178.5(7) . .
C38 C39 C40 C41 0.0 . .
C39 C40 C41 C42 0.0 . .
C39 C40 C41 C44 -179.7(7) . .
C40 C41 C42 C43 0.0 . .
C44 C41 C42 C43 179.6(7) . .
C41 C42 C43 C38 0.0 . .
C39 C38 C43 C42 0.0 . .
C29 C38 C43 C42 178.5(7) . .
In2 O9B C44 O10 -37.4(19) . .
In2 O9B C44 C41 162.0(10) . .
In3 O10 C44 O9B 15.8(14) . .
In3 O10 C44 O9A -18.9(16) . .
In3 O10 C44 C41 175.9(5) . .
In2 O9A C44 O10 36(2) . .
In2 O9A C44 C41 -158.3(10) . .
C42 C41 C44 O9B 162.2(9) . .
C40 C41 C44 O9B -18.1(12) . .
C42 C41 C44 O10 1.3(11) . .
C40 C41 C44 O10 -179.0(6) . .
C42 C41 C44 O9A -165.8(10) . .
C40 C41 C44 O9A 13.9(12) . .
C45A C23A C45A C23A -3(5) 5_565 3_665
C24A C23A C45A C23A -178.8(14) . 3_665
C45A C23A C45A C46A -179.7(14) 5_565 .
C24A C23A C45A C46A 4(3) . .
C47A O11A C46A C45A -169.6(12) . .
C23A C45A C46A O11A 69(2) 3_665 .
C23A C45A C46A O11A -114(2) . .
C46A O11A C47A C52A 155.1(13) . .
C46A O11A C47A C48A -24.9(13) . .
O11A C47A C48A C49 180.0(3) . .
C52A C47A C48A C49 0.0(3) . .
C45B C23B C45B C23B -6(6) 5_565 3_665
C24B C23B C45B C23B 178.2(18) . 3_665
C45B C23B C45B C46B -178.8(17) 5_565 .
C24B C23B C45B C46B 5(4) . .
C47B O11B C46B C45B 169.8(14) . .
C23B C45B C46B O11B 75(3) 3_665 .
C23B C45B C46B O11B -113(3) . .
C46B O11B C47B C52B 160.9(15) . .
C46B O11B C47B C48B -19.2(15) . .
C52B C47B C48B C49 0.0(3) . .
O11B C47B C48B C49 -179.9(3) . .
C47A C48A C49 C50 2.8(7) . .
C47A C48A C49 C53 174.5(8) . .
C47B C48B C49 C50 -3.4(8) . .
C47B C48B C49 C53 -179.4(8) . .
C48A C49 C50 C51 -5.7(14) . .
C48B C49 C50 C51 6.7(15) . .
C53 C49 C50 C51 -177.4(9) . .
C49 C50 C51 C52A 6.0(16) . .
C49 C50 C51 C52B -6.2(14) . .
C49 C50 C51 C60 -177.9(9) . .
O11A C47A C52A C51 -179.9(5) . .
C48A C47A C52A C51 0.1(6) . .
C50 C51 C52A C47A -3.1(10) . .
C60 C51 C52A C47A -179.3(9) . .
C48B C47B C52B C51 0.1(7) . .
O11B C47B C52B C51 180.0(5) . .
C50 C51 C52B C47B 3.0(10) . .
C60 C51 C52B C47B 174.2(10) . .
C48A C49 C53 C54 -27.5(9) . .
C48B C49 C53 C54 -39.9(8) . .
C50 C49 C53 C54 143.9(8) . .
C48A C49 C53 C58 149.0(5) . .
C48B C49 C53 C58 136.6(5) . .
C50 C49 C53 C58 -39.5(11) . .
C58 C53 C54 C55 0.0 . .
C49 C53 C54 C55 176.5(7) . .
C53 C54 C55 C56 0.0 . .
C54 C55 C56 C57 0.0 . .
C54 C55 C56 C59 -174.9(6) . .
C55 C56 C57 C58 0.0 . .
C59 C56 C57 C58 174.9(6) . .
C56 C57 C58 C53 0.0 . .
C54 C53 C58 C57 0.0 . .
C49 C53 C58 C57 -176.6(7) . .
In5 O13B C59 O12 -21(2) . .
In5 O13B C59 C56 174.7(11) . .
In4 O12 C59 O13B 7.3(16) . .
In4 O12 C59 O13A -23.2(16) . .
In4 O12 C59 C56 170.9(5) . .
In5 O13A C59 O12 39(2) . .
In5 O13A C59 C56 -154.7(9) . .
C57 C56 C59 O13B -13.3(12) . .
C55 C56 C59 O13B 161.6(10) . .
C57 C56 C59 O12 -178.5(6) . .
C55 C56 C59 O12 -3.5(10) . .
C57 C56 C59 O13A 13.8(12) . .
C55 C56 C59 O13A -171.3(10) . .
C52A C51 C60 C61 156.3(10) . .
C50 C51 C60 C61 -20.0(17) . .
C52B C51 C60 C61 169.2(10) . .
C52A C51 C60 C65A -14.4(19) . .
C50 C51 C60 C65A 169.3(16) . .
C50 C51 C60 C65B 135.1(14) . .
C52B C51 C60 C65B -35.8(17) . .
C65A C60 C61 C62 -13(2) . .
C65B C60 C61 C62 21.1(19) . .
C51 C60 C61 C62 176.4(10) . .
C60 C61 C62 C63 -1.7(18) . .
C61 C62 C63 C64A 17.1(19) . .
C61 C62 C63 C64B -16.1(17) . .
C61 C62 C63 C66 -178.8(9) . .
C62 C63 C64A C65A -18(3) . .
C66 C63 C64A C65A 177.3(19) . .
C63 C64A C65A C60 4(4) . .
C61 C60 C65A C64A 11(3) . .
C51 C60 C65A C64A -177.5(19) . .
C62 C63 C64B C65B 14(3) . .
C66 C63 C64B C65B 177.1(17) . .
C63 C64B C65B C60 5(3) . .
C61 C60 C65B C64B -22(3) . .
C51 C60 C65B C64B -179.6(16) . .
In3 O14 C66 O15 12.7(13) 7_667 .
In3 O14 C66 C63 -168.5(5) 7_667 .
In1 O15 C66 O14 -12.3(14) 7_667 .
In1 O15 C66 C63 168.9(6) 7_667 .
C62 C63 C66 O14 6.6(13) . .
C64A C63 C66 O14 170.0(15) . .
C64B C63 C66 O14 -155.6(12) . .
C62 C63 C66 O15 -174.5(9) . .
C64A C63 C66 O15 -11.0(18) . .
C64B C63 C66 O15 23.4(16) . .
C67A O17 C67A O23A 91(4) 8_557 .
In1 O17 C67A O23A -169(3) . .
C67A O17 C67A O23A 43(2) 8_557 8_557
In1 O17 C67A O23A 143.0(14) . 8_557
In3 O19 C67B O23B 0.0 . .
In6 O21 C68 O22 180.0 . .
O24B C69B N1 C70 11(4) . .
O24B C69B N1 C69A -175(2) . .
O24A C69A N1 C70 156(3) . .
O24A C69A N1 C69B -20(4) . .
C73 C71 N2 C73 180.0 11_557 .
C73 C71 N2 C73 180.0 6 .
O25 C71 N2 C73 180.0 . .
N2 C71 N2 C73 180.0 6 .
N2 C71 N2 C73 180.0 11_557 .
C73 C71 N2 C72 0.0 11_557 .
C73 C71 N2 C72 0.0 6 .
O25 C71 N2 C72 0.0 . .
N2 C71 N2 C72 0.0 6 .
N2 C71 N2 C72 0.0 11_557 .
C73 C71 N2 O25 180.0 11_557 9_557
C73 C71 N2 O25 180.0 6 9_557
O25 C71 N2 O25 180.0 . 9_557
N2 C71 N2 O25 180.0 6 9_557
N2 C71 N2 O25 180.0 11_557 9_557
C73 C71 N2 C72 0.0 11_557 5
C73 C71 N2 C72 0.0 6 5
O25 C71 N2 C72 0.0 . 5
N2 C71 N2 C72 0.0 6 5
N2 C71 N2 C72 0.0 11_557 5
C73 C71 N2 C72 0.0 11_557 12_557
C73 C71 N2 C72 0.0 6 12_557
O25 C71 N2 C72 0.0 . 12_557
N2 C71 N2 C72 0.0 6 12_557
N2 C71 N2 C72 0.0 11_557 12_557
C71 N2 C72 N2 0.0 . 11_557
C73 N2 C72 N2 180.0 . 11_557
O25 N2 C72 N2 180.0 9_557 11_557
C72 N2 C72 N2 180.0 5 11_557
C72 N2 C72 N2 180.0 12_557 11_557
C71 N2 C72 N2 0.0 . 6
C73 N2 C72 N2 180.0 . 6
O25 N2 C72 N2 180.0 9_557 6
C72 N2 C72 N2 180.0 5 6
C72 N2 C72 N2 180.0 12_557 6
C71 N2 C72 N2 180.0 . 9_557
C73 N2 C72 N2 0.0 . 9_557
O25 N2 C72 N2 0.0 9_557 9_557
C72 N2 C72 N2 0.0 5 9_557
C72 N2 C72 N2 0.0 12_557 9_557
C71 N2 C72 N2 180.0 . 4
C73 N2 C72 N2 0.0 . 4
O25 N2 C72 N2 0.0 9_557 4
C72 N2 C72 N2 0.0 5 4
C72 N2 C72 N2 0.0 12_557 4
C71 N2 C72 N2 0.0 . 3
C73 N2 C72 N2 180.0 . 3
O25 N2 C72 N2 180.0 9_557 3
C72 N2 C72 N2 180.0 5 3
C72 N2 C72 N2 180.0 12_557 3
C71 N2 C72 N2 180.0 . 5
C73 N2 C72 N2 0.0 . 5
O25 N2 C72 N2 0.0 9_557 5
C72 N2 C72 N2 0.0 5 5
C72 N2 C72 N2 0.0 12_557 5
C71 N2 C73 O25 0.0 . 9_557
C72 N2 C73 O25 180.0 . 9_557
C72 N2 C73 O25 180.0 5 9_557
C72 N2 C73 O25 180.0 12_557 9_557
C71 N2 C73 N2 180.0 . 4
C72 N2 C73 N2 0.0 . 4
O25 N2 C73 N2 180.0 9_557 4
C72 N2 C73 N2 0.0 5 4
C72 N2 C73 N2 0.0 12_557 4
C71 N2 C73 N2 180.0 . 9_557
C72 N2 C73 N2 0.0 . 9_557
O25 N2 C73 N2 180.0 9_557 9_557
C72 N2 C73 N2 0.0 5 9_557
C72 N2 C73 N2 0.0 12_557 9_557

loop_
_platon_squeeze_void_nr
_platon_squeeze_void_average_x
_platon_squeeze_void_average_y
_platon_squeeze_void_average_z
_platon_squeeze_void_volume
_platon_squeeze_void_count_electrons
_platon_squeeze_void_content
1 0.000 0.000 0.500 1625 449 ' '
2 -0.016 0.181 0.079 13734 3784 ' '
